data_7702455
loop_
_publ_author_name
'Cl\'erac, Rodolphe'
'Cotton, F. Albert'
'Daniels, Lee M.'
'Dunbar, Kim R.'
'Murillo, Carlos A.'
'Wang, Xiaoping'

_publ_section_title
;
 Structural and magnetic properties of Co3(dpa)4Br2&#x200A;&#x2020;
;
_journal_issue 4
_journal_name_full 'Journal of the Chemical Society, Dalton Transactions'
_journal_page_first 386
_journal_paper_doi 10.1039/b007876j
_journal_year 2001
_chemical_compound_source synthesis
_chemical_formula_structural Co3dpa4Cl2.C6H12
_chemical_formula_sum 'C46 H44 Br2 Co3 N12'
_chemical_formula_weight 1101.54
_space_group_IT_number 13
_space_group_name_Hall '-P 2yac'
_space_group_name_H-M_alt 'P 1 2/n 1'
_symmetry_cell_setting monoclinic
_symmetry_space_group_name_H-M 'P 1 2/n 1'
_atom_sites_solution_hydrogens geom
_atom_sites_solution_primary direct
_atom_sites_solution_secondary difmap
_audit_creation_method SHELXL
_cell_angle_alpha 90.00
_cell_angle_beta 94.2290(10)
_cell_angle_gamma 90.00
_cell_formula_units_Z 2
_cell_length_a 12.9949(5)
_cell_length_b 11.5683(5)
_cell_length_c 14.2818(6)
_cell_measurement_reflns_used 8040
_cell_measurement_temperature 110(2)
_cell_measurement_theta_max 27.506
_cell_measurement_theta_min 2.268
_cell_volume 2141.12(15)
_computing_cell_refinement SAINT
_computing_data_collection SMART
_computing_data_reduction SADABS
_computing_structure_refinement 'SHELXL-93 (Sheldrick, 1993)'
_computing_structure_solution 'SHELXS-86 (Sheldrick, 1990)'
_diffrn_ambient_temperature 110(2)
_diffrn_measurement_device 'Bruker SMART 1000'
_diffrn_measurement_method '\w scans'
_diffrn_radiation_monochromator graphite
_diffrn_radiation_source 'normal-focus sealed tube'
_diffrn_radiation_type MoK\a
_diffrn_radiation_wavelength 0.71073
_diffrn_reflns_av_R_equivalents 0.0155
_diffrn_reflns_av_sigmaI/netI 0.0172
_diffrn_reflns_limit_h_max 14
_diffrn_reflns_limit_h_min -16
_diffrn_reflns_limit_k_max 12
_diffrn_reflns_limit_k_min -15
_diffrn_reflns_limit_l_max 13
_diffrn_reflns_limit_l_min -18
_diffrn_reflns_number 13310
_diffrn_reflns_theta_max 27.51
_diffrn_reflns_theta_min 1.76
_exptl_absorpt_coefficient_mu 3.066
_exptl_absorpt_correction_T_max 0.4915
_exptl_absorpt_correction_T_min 0.4156
_exptl_absorpt_correction_type multi-scan
_exptl_crystal_colour brown
_exptl_crystal_density_diffrn 1.709
_exptl_crystal_density_meas ?
_exptl_crystal_description block
_exptl_crystal_F_000 1110
_exptl_crystal_size_max 0.44
_exptl_crystal_size_mid 0.42
_exptl_crystal_size_min 0.32
_refine_diff_density_max 0.561
_refine_diff_density_min -0.421
_refine_diff_density_rms 0.066
_refine_ls_extinction_method none
_refine_ls_goodness_of_fit_all 1.057
_refine_ls_goodness_of_fit_obs 1.104
_refine_ls_hydrogen_treatment noref
_refine_ls_matrix_type full
_refine_ls_number_parameters 279
_refine_ls_number_reflns 4862
_refine_ls_number_restraints 0
_refine_ls_restrained_S_all 1.057
_refine_ls_restrained_S_obs 1.104
_refine_ls_R_factor_all 0.0306
_refine_ls_R_factor_obs 0.0242
_refine_ls_shift/esd_max -0.002
_refine_ls_shift/esd_mean 0.000
_refine_ls_structure_factor_coef Fsqd
_refine_ls_weighting_details 'w=1/[\s^2^(Fo^2^)+(0.0306P)^2^+1.3724P] where P=(Fo^2^+2Fc^2^)/3'
_refine_ls_weighting_scheme calc
_refine_ls_wR_factor_all 0.0629
_refine_ls_wR_factor_obs 0.0604
_reflns_number_observed 4141
_reflns_number_total 4862
_reflns_observed_criterion >2sigma(I)
_cod_data_source_file b007876j.txt
_cod_data_source_block 1.C6H12_at_110K
_cod_depositor_comments
;
The following automatic conversions were performed:

data item '_exptl_crystal_density_meas' value 'not measured' was
changed to '?' -- the value is perceived as not measured.

data item '_refine_ls_weighting_scheme' value 'calc
w=1/[\s^2^(Fo^2^)+(0.0306P)^2^+1.3724P] where P=(Fo^2^+2Fc^2^)/3' was
changed to 'calc'. A new data item '_refine_ls_weighting_details' was
created with the value set to
'w=1/[\s^2^(Fo^2^)+(0.0306P)^2^+1.3724P] where P=(Fo^2^+2Fc^2^)/3'.

Automatic conversion script
Id: cif_fix_values 6909 2019-04-08 15:41:33Z antanas 
;
_cod_original_cell_volume 2141.1(2)
_cod_database_code 7702455

loop_
_symmetry_equiv_pos_as_xyz
'x, y, z'
'-x+1/2, y, -z+1/2'
'-x, -y, -z'
'x-1/2, -y, z-1/2'

loop_
_atom_site_aniso_label
_atom_site_aniso_U_11
_atom_site_aniso_U_22
_atom_site_aniso_U_33
_atom_site_aniso_U_23
_atom_site_aniso_U_13
_atom_site_aniso_U_12
Co1 0.01144(12) 0.01159(12) 0.01263(13) 0.00018(9) 0.00139(9) -0.00020(9)
Br1 0.01459(10) 0.01913(10) 0.01904(10) 0.00029(7) 0.00477(7) -0.00016(7)
N1 0.0138(7) 0.0135(7) 0.0154(7) -0.0005(6) 0.0020(6) 0.0009(6)
C1 0.0161(9) 0.0195(9) 0.0161(9) 0.0014(7) 0.0034(7) 0.0006(7)
Co2 0.0108(2) 0.0119(2) 0.0131(2) 0.000 0.00171(12) 0.000
N2 0.0139(7) 0.0145(7) 0.0147(7) -0.0007(6) 0.0023(6) -0.0016(6)
C2 0.0225(10) 0.0258(10) 0.0134(9) 0.0004(8) 0.0024(7) 0.0005(8)
N3 0.0131(7) 0.0141(7) 0.0149(8) 0.0003(6) 0.0013(6) 0.0004(6)
C3 0.0230(10) 0.0247(10) 0.0174(10) -0.0023(8) -0.0034(8) -0.0018(8)
N4 0.0131(7) 0.0148(7) 0.0136(7) -0.0004(6) 0.0008(6) -0.0011(6)
C4 0.0162(9) 0.0210(10) 0.0202(10) -0.0013(8) 0.0012(7) -0.0036(7)
N5 0.0120(7) 0.0146(7) 0.0155(7) 0.0003(6) 0.0013(6) -0.0007(6)
C5 0.0158(9) 0.0124(8) 0.0155(9) -0.0003(7) 0.0025(7) 0.0020(7)
N6 0.0136(7) 0.0131(7) 0.0154(8) -0.0015(6) 0.0012(6) 0.0006(6)
C6 0.0125(8) 0.0166(9) 0.0161(9) 0.0009(7) 0.0009(7) 0.0001(7)
C7 0.0255(10) 0.0179(10) 0.0213(10) -0.0046(8) 0.0080(8) -0.0024(8)
C8 0.0327(12) 0.0162(10) 0.0299(12) -0.0056(8) 0.0108(9) -0.0058(8)
C9 0.0279(11) 0.0178(10) 0.0258(11) 0.0024(8) 0.0108(9) -0.0041(8)
C10 0.0171(9) 0.0187(9) 0.0194(9) 0.0010(7) 0.0058(7) -0.0006(7)
C11 0.0146(9) 0.0188(9) 0.0179(9) -0.0007(7) 0.0023(7) -0.0025(7)
C12 0.0193(9) 0.0177(9) 0.0222(10) 0.0031(8) 0.0020(8) -0.0045(7)
C13 0.0238(10) 0.0148(9) 0.0276(11) 0.0048(8) -0.0007(8) -0.0003(8)
C14 0.0147(9) 0.0178(9) 0.0261(10) 0.0029(8) 0.0006(7) 0.0025(7)
C15 0.0152(9) 0.0167(9) 0.0126(8) 0.0009(7) 0.0007(7) -0.0013(7)
C16 0.0135(8) 0.0131(9) 0.0172(9) -0.0016(7) 0.0012(7) 0.0011(7)
C17 0.0194(9) 0.0203(10) 0.0192(10) 0.0040(7) 0.0001(7) -0.0019(7)
C18 0.0197(10) 0.0237(10) 0.0208(10) 0.0033(8) -0.0037(8) 0.0008(8)
C19 0.0136(9) 0.0205(10) 0.0259(10) -0.0020(8) -0.0015(7) -0.0007(7)
C20 0.0153(9) 0.0156(9) 0.0206(10) -0.0020(7) 0.0027(7) -0.0019(7)

loop_
_atom_site_label
_atom_site_type_symbol
_atom_site_fract_x
_atom_site_fract_y
_atom_site_fract_z
_atom_site_U_iso_or_equiv
_atom_site_thermal_displace_type
_atom_site_occupancy
_atom_site_calc_flag
_atom_site_refinement_flags
_atom_site_disorder_group
Co1 Co 0.89775(2) 0.18475(2) 0.16833(2) 0.01186(7) Uani 1 d . .
Br1 Br 1.065893(14) 0.18477(2) 0.077424(13) 0.01741(6) Uani 1 d . .
N1 N 0.80583(11) 0.12818(13) 0.06096(11) 0.0142(3) Uani 1 d . .
C1 C 0.82805(14) 0.1475(2) -0.02833(13) 0.0171(4) Uani 1 d . .
H1A H 0.88935(14) 0.1889(2) -0.03872(13) 0.021 Uiso 1 calc R .
Co2 Co 0.7500 0.18474(3) 0.2500 0.01188(8) Uani 1 d S .
N2 N 0.69190(11) 0.06967(13) 0.16774(10) 0.0143(3) Uani 1 d . .
C2 C 0.7668(2) 0.1107(2) -0.10545(13) 0.0205(4) Uani 1 d . .
H2A H 0.7857(2) 0.1258(2) -0.16726(13) 0.025 Uiso 1 calc R .
N3 N 0.58633(11) 0.02263(13) 0.28481(10) 0.0140(3) Uani 1 d . .
C3 C 0.6767(2) 0.0511(2) -0.09073(14) 0.0219(4) Uani 1 d . .
H3A H 0.6332(2) 0.0240(2) -0.14244(14) 0.026 Uiso 1 calc R .
N4 N 0.85699(12) 0.34625(13) 0.13352(11) 0.0139(3) Uani 1 d . .
C4 C 0.65145(15) 0.0319(2) -0.00033(13) 0.0191(4) Uani 1 d . .
H4A H 0.59002(15) -0.0089(2) 0.01060(13) 0.023 Uiso 1 calc R .
N5 N 0.69147(12) 0.30067(13) 0.16939(11) 0.0140(3) Uani 1 d . .
C5 C 0.71602(14) 0.0722(2) 0.07617(12) 0.0145(4) Uani 1 d . .
N6 N 0.53201(12) 0.24127(13) 0.21206(10) 0.0140(3) Uani 1 d . .
C6 C 0.63044(14) -0.0111(2) 0.20508(13) 0.0151(4) Uani 1 d . .
C7 C 0.6198(2) -0.1258(2) 0.17241(14) 0.0213(4) Uani 1 d . .
H7A H 0.6487(2) -0.1482(2) 0.11593(14) 0.026 Uiso 1 calc R .
C8 C 0.5678(2) -0.2049(2) 0.2225(2) 0.0259(5) Uani 1 d . .
H8A H 0.5597(2) -0.2822(2) 0.2007(2) 0.031 Uiso 1 calc R .
C9 C 0.5268(2) -0.1714(2) 0.30550(15) 0.0234(4) Uani 1 d . .
H9A H 0.4917(2) -0.2255(2) 0.34175(15) 0.028 Uiso 1 calc R .
C10 C 0.53801(14) -0.0581(2) 0.33409(13) 0.0182(4) Uani 1 d . .
H10A H 0.51049(14) -0.0356(2) 0.39115(13) 0.022 Uiso 1 calc R .
C11 C 0.92754(14) 0.4256(2) 0.11045(13) 0.0170(4) Uani 1 d . .
H11A H 0.99767(14) 0.4023(2) 0.11059(13) 0.020 Uiso 1 calc R .
C12 C 0.90294(15) 0.5382(2) 0.08680(14) 0.0197(4) Uani 1 d . .
H12A H 0.95449(15) 0.5902(2) 0.06883(14) 0.024 Uiso 1 calc R .
C13 C 0.8013(2) 0.5741(2) 0.08977(14) 0.0222(4) Uani 1 d . .
H13A H 0.7823(2) 0.6515(2) 0.07440(14) 0.027 Uiso 1 calc R .
C14 C 0.72841(15) 0.4961(2) 0.11525(14) 0.0196(4) Uani 1 d . .
H14A H 0.65880(15) 0.5199(2) 0.11848(14) 0.024 Uiso 1 calc R .
C15 C 0.75678(14) 0.3812(2) 0.13654(12) 0.0148(4) Uani 1 d . .
C16 C 0.58717(14) 0.2970(2) 0.14780(13) 0.0146(4) Uani 1 d . .
C17 C 0.5380(2) 0.3351(2) 0.06218(14) 0.0197(4) Uani 1 d . .
H17A H 0.5761(2) 0.3758(2) 0.01845(14) 0.024 Uiso 1 calc R .
C18 C 0.4349(2) 0.3134(2) 0.04199(14) 0.0217(4) Uani 1 d . .
H18A H 0.4017(2) 0.3388(2) -0.01582(14) 0.026 Uiso 1 calc R .
C19 C 0.37912(15) 0.2540(2) 0.10635(14) 0.0202(4) Uani 1 d . .
H19A H 0.30787(15) 0.2376(2) 0.09326(14) 0.024 Uiso 1 calc R .
C20 C 0.43051(14) 0.2198(2) 0.18953(14) 0.0171(4) Uani 1 d . .
H20A H 0.39289(14) 0.1789(2) 0.23353(14) 0.021 Uiso 1 calc R .
C21 C 0.8687(3) 0.4729(5) 0.7440(3) 0.0270(13) Uiso 0.523(9) d P 1
H21A H 0.9377(3) 0.4403(5) 0.7350(3) 0.032 Uiso 0.523(9) calc PR 1
H21B H 0.8758(3) 0.5577(5) 0.7514(3) 0.032 Uiso 0.523(9) calc PR 1
C22 C 0.8264(4) 0.4209(5) 0.8313(3) 0.0319(13) Uiso 0.523(9) d P 1
H22A H 0.8662(4) 0.4522(5) 0.8874(3) 0.038 Uiso 0.523(9) calc PR 1
H22B H 0.8377(4) 0.3362(5) 0.8305(3) 0.038 Uiso 0.523(9) calc PR 1
C21' C 0.8490(5) 0.4155(7) 0.7509(4) 0.041(2) Uiso 0.477(9) d P 2
H21C H 0.9223(5) 0.4385(7) 0.7494(4) 0.050 Uiso 0.477(9) calc PR 2
H21D H 0.8472(5) 0.3305(7) 0.7584(4) 0.050 Uiso 0.477(9) calc PR 2
C22' C 0.8060(5) 0.4708(7) 0.8373(4) 0.041(2) Uiso 0.477(9) d P 2
H22C H 0.8449(5) 0.4420(7) 0.8948(4) 0.050 Uiso 0.477(9) calc PR 2
H22D H 0.8148(5) 0.5557(7) 0.8348(4) 0.050 Uiso 0.477(9) calc PR 2
C23 C 0.7052(2) 0.4454(3) 0.8409(2) 0.0451(6) Uiso 1 d . .
H23A H 0.6772(2) 0.3766(3) 0.8716(2) 0.054 Uiso 1 calc R 1
H23B H 0.7009(2) 0.5105(3) 0.8854(2) 0.054 Uiso 1 calc R 1

loop_
_atom_type_symbol
_atom_type_description
_atom_type_scat_dispersion_real
_atom_type_scat_dispersion_imag
_atom_type_scat_source
C C 0.0033 0.0016 'International Tables Vol C Tables 4.2.6.8 and 6.1.1.4'
H H 0.0000 0.0000 'International Tables Vol C Tables 4.2.6.8 and 6.1.1.4'
N N 0.0061 0.0033 'International Tables Vol C Tables 4.2.6.8 and 6.1.1.4'
Co Co 0.3494 0.9721 'International Tables Vol C Tables 4.2.6.8 and 6.1.1.4'
Br Br -0.2901 2.4595 'International Tables Vol C Tables 4.2.6.8 and 6.1.1.4'

loop_
_geom_angle_atom_site_label_1
_geom_angle_atom_site_label_2
_geom_angle_atom_site_label_3
_geom_angle
_geom_angle_site_symmetry_1
_geom_angle_site_symmetry_3
_geom_angle_publ_flag
Co1 Co2 Co1 180.00(2) . 2_655 y
Co2 Co1 Br1 179.475(11) . . y
N1 Co1 N6 170.11(6) . 2_655 y
N1 Co1 N3 89.48(6) . 2_655 y
N1 Co1 N4 89.00(6) . . y
N4 Co1 N3 169.16(6) . 2_655 y
N6 Co1 N3 89.50(6) 2_655 2_655 y
N6 Co1 N4 90.16(6) 2_655 . y
N1 Co1 Co2 85.13(4) . . ?
N6 Co1 Co2 84.98(4) 2_655 . ?
N4 Co1 Co2 84.89(4) . . ?
N3 Co1 Co2 84.29(4) 2_655 . ?
N1 Co1 Br1 95.36(4) . . y
N3 Co1 Br1 95.54(4) 2_655 . y
N4 Co1 Br1 95.29(4) . . y
N6 Co1 Br1 94.53(4) 2_655 . y
C1 N1 C5 118.3(2) . . ?
C1 N1 Co1 121.20(13) . . ?
C5 N1 Co1 120.41(12) . . ?
N1 C1 C2 123.6(2) . . ?
N2 Co2 N2 90.76(9) 2_655 . y
N5 Co2 N2 179.21(6) . 2_655 y
N5 Co2 N2 89.81(7) 2_655 2_655 y
N5 Co2 N2 89.82(7) . . y
N5 Co2 N2 179.21(7) 2_655 . y
N5 Co2 N5 89.62(9) . 2_655 y
N5 Co2 Co1 90.26(5) . . ?
N5 Co2 Co1 89.74(5) 2_655 . ?
N2 Co2 Co1 90.29(4) 2_655 . ?
N2 Co2 Co1 89.71(4) . . ?
N5 Co2 Co1 89.74(5) . 2_655 ?
N5 Co2 Co1 90.26(5) 2_655 2_655 ?
N2 Co2 Co1 89.71(4) 2_655 2_655 ?
N2 Co2 Co1 90.29(4) . 2_655 ?
C6 N2 C5 124.8(2) . . ?
C6 N2 Co2 117.20(12) . . ?
C5 N2 Co2 117.96(12) . . ?
C1 C2 C3 118.5(2) . . ?
C10 N3 C6 118.4(2) . . ?
C10 N3 Co1 120.98(12) . 2_655 ?
C6 N3 Co1 120.48(12) . 2_655 ?
C4 C3 C2 119.1(2) . . ?
C11 N4 C15 118.1(2) . . ?
C11 N4 Co1 121.54(12) . . ?
C15 N4 Co1 120.33(12) . . ?
C3 C4 C5 120.4(2) . . ?
C15 N5 C16 125.0(2) . . ?
C15 N5 Co2 117.42(12) . . ?
C16 N5 Co2 117.56(12) . . ?
N1 C5 N2 114.9(2) . . ?
N1 C5 C4 120.1(2) . . ?
N2 C5 C4 124.7(2) . . ?
C20 N6 C16 118.4(2) . . ?
C20 N6 Co1 121.34(13) . 2_655 ?
C16 N6 Co1 120.13(12) . 2_655 ?
N2 C6 N3 115.0(2) . . ?
N2 C6 C7 124.2(2) . . ?
N3 C6 C7 120.5(2) . . ?
C8 C7 C6 119.7(2) . . ?
C7 C8 C9 119.6(2) . . ?
C10 C9 C8 118.6(2) . . ?
N3 C10 C9 123.1(2) . . ?
N4 C11 C12 123.5(2) . . ?
C11 C12 C13 118.7(2) . . ?
C14 C13 C12 119.1(2) . . ?
C13 C14 C15 120.2(2) . . ?
N5 C15 N4 115.3(2) . . ?
N5 C15 C14 124.0(2) . . ?
N4 C15 C14 120.5(2) . . ?
N6 C16 N5 115.0(2) . . ?
N6 C16 C17 120.3(2) . . ?
N5 C16 C17 124.4(2) . . ?
C18 C17 C16 119.9(2) . . ?
C17 C18 C19 119.9(2) . . ?
C20 C19 C18 117.9(2) . . ?
N6 C20 C19 123.6(2) . . ?
C22 C21 C23 108.9(4) . 2_656 ?
C21 C22 C23 114.4(4) . . ?
C23 C21' C22' 116.0(5) 2_656 . ?
C23 C22' C21' 110.7(5) . . ?
C22' C23 C21' 114.6(4) . 2_656 ?
C21 C23 C22 122.0(3) 2_656 . ?

loop_
_geom_bond_atom_site_label_1
_geom_bond_atom_site_label_2
_geom_bond_distance
_geom_bond_site_symmetry_2
_geom_bond_publ_flag
Co1 Co2 2.3188(2) . y
Co2 Co1 2.3189(2) 2_655 y
Co1 Br1 2.6227(3) . y
Co1 N1 1.984(2) . y
Co1 N3 1.9969(15) 2_655 y
Co1 N4 1.995(2) . y
Co1 N6 1.987(2) 2_655 y
N1 C1 1.347(2) . ?
N1 C5 1.366(2) . ?
C1 C2 1.378(3) . ?
Co2 N2 1.895(2) 2_655 y
Co2 N2 1.895(2) . y
Co2 N5 1.890(2) . y
Co2 N5 1.890(2) 2_655 y
N2 C6 1.363(2) . ?
N2 C5 1.367(2) . ?
C2 C3 1.387(3) . ?
N3 C10 1.351(2) . ?
N3 C6 1.369(2) . ?
N3 Co1 1.9970(15) 2_655 ?
C3 C4 1.374(3) . ?
N4 C11 1.355(2) . ?
N4 C15 1.367(2) . ?
C4 C5 1.407(3) . ?
N5 C15 1.366(2) . ?
N5 C16 1.368(2) . ?
N6 C20 1.357(2) . ?
N6 C16 1.367(2) . ?
N6 Co1 1.987(2) 2_655 ?
C6 C7 1.410(3) . ?
C7 C8 1.371(3) . ?
C8 C9 1.389(3) . ?
C9 C10 1.377(3) . ?
C11 C12 1.377(3) . ?
C12 C13 1.389(3) . ?
C13 C14 1.376(3) . ?
C14 C15 1.407(3) . ?
C16 C17 1.408(3) . ?
C17 C18 1.373(3) . ?
C18 C19 1.393(3) . ?
C19 C20 1.377(3) . ?
C21 C22 1.523(7) . ?
C21 C23 1.524(5) 2_656 ?
C22 C23 1.616(6) . ?
C21' C23 1.483(6) 2_656 ?
C21' C22' 1.532(9) . ?
C22' C23 1.346(6) . ?
C23 C21' 1.483(6) 2_656 ?
C23 C21 1.524(5) 2_656 ?
